data_4302966
loop_
_publ_author_name
'Jie-Peng Zhang'
'Sujit K. Ghosh'
'Jian-Bin Lin'
'Susumu Kitagawa'

_publ_section_title
;
New Heterometallic Carboxylate Frameworks: Synthesis, Structure,
Robustness, Flexibility, and Porosity
;
_journal_name_full 'Inorganic Chemistry'
_journal_page_first 7970
_journal_page_last 7976
_journal_paper_doi 10.1021/ic900919w
_journal_volume 48
_journal_year 2009
_chemical_formula_sum 'C18 H14 Co Li2 O9'
_chemical_formula_weight 447.10
_chemical_name_systematic
; 
 ? 
;
_space_group_IT_number 14
_symmetry_cell_setting monoclinic
_symmetry_space_group_name_Hall '-P 2yn'
_symmetry_space_group_name_H-M 'P 1 21/n 1'
_atom_sites_solution_hydrogens geom
_atom_sites_solution_primary direct
_atom_sites_solution_secondary difmap
_audit_creation_method SHELXL-97
_cell_angle_alpha 90.00
_cell_angle_beta 108.73(3)
_cell_angle_gamma 90.00
_cell_formula_units_Z 4
_cell_length_a 10.662(2)
_cell_length_b 12.215(2)
_cell_length_c 14.466(3)
_cell_measurement_temperature 113(2)
_cell_volume 1784.2(7)
_computing_structure_refinement 'SHELXL-97 (Sheldrick, 1997)'
_computing_structure_solution 'SHELXS-97 (Sheldrick, 1990)'
_diffrn_ambient_temperature 113(2)
_diffrn_measured_fraction_theta_full 0.971
_diffrn_measured_fraction_theta_max 0.971
_diffrn_measurement_device_type CCD
_diffrn_measurement_method '/w scan'
_diffrn_radiation_monochromator graphite
_diffrn_radiation_source 'fine-focus sealed tube'
_diffrn_radiation_type MoK\a
_diffrn_radiation_wavelength 0.71073
_diffrn_reflns_av_R_equivalents 0.0465
_diffrn_reflns_av_sigmaI/netI 0.0403
_diffrn_reflns_limit_h_max 13
_diffrn_reflns_limit_h_min -12
_diffrn_reflns_limit_k_max 15
_diffrn_reflns_limit_k_min -15
_diffrn_reflns_limit_l_max 17
_diffrn_reflns_limit_l_min -16
_diffrn_reflns_number 11963
_diffrn_reflns_theta_full 26.00
_diffrn_reflns_theta_max 26.00
_diffrn_reflns_theta_min 3.32
_exptl_absorpt_coefficient_mu 1.014
_exptl_absorpt_correction_T_max 0.8077
_exptl_absorpt_correction_T_min 0.8003
_exptl_absorpt_correction_type empirical
_exptl_absorpt_process_details REQABA
_exptl_crystal_colour violet
_exptl_crystal_density_diffrn 1.664
_exptl_crystal_density_method 'not measured'
_exptl_crystal_description needle
_exptl_crystal_F_000 908
_exptl_crystal_size_max 0.23
_exptl_crystal_size_mid 0.23
_exptl_crystal_size_min 0.22
_refine_diff_density_max 0.760
_refine_diff_density_min -0.596
_refine_diff_density_rms 0.078
_refine_ls_extinction_method none
_refine_ls_goodness_of_fit_ref 1.047
_refine_ls_hydrogen_treatment mixed
_refine_ls_matrix_type full
_refine_ls_number_parameters 269
_refine_ls_number_reflns 3403
_refine_ls_number_restraints 0
_refine_ls_restrained_S_all 1.047
_refine_ls_R_factor_all 0.0488
_refine_ls_R_factor_gt 0.0420
_refine_ls_shift/su_max 0.000
_refine_ls_shift/su_mean 0.000
_refine_ls_structure_factor_coef Fsqd
_refine_ls_weighting_details 'calc w=1/[\s^2^(Fo^2^)+(0.0346P)^2^+3.1808P] where P=(Fo^2^+2Fc^2^)/3'
_refine_ls_weighting_scheme calc
_refine_ls_wR_factor_gt 0.0929
_refine_ls_wR_factor_ref 0.0967
_reflns_number_gt 3040
_reflns_number_total 3403
_reflns_threshold_expression >2sigma(I)
_cod_data_source_file ic900919w_si_002_4.cif
_cod_data_source_block 4
_cod_original_cell_volume 1784.3(6)
_cod_database_code 4302966

loop_
_symmetry_equiv_pos_as_xyz
'x, y, z'
'-x+1/2, y+1/2, -z+1/2'
'-x, -y, -z'
'x-1/2, -y-1/2, z-1/2'

loop_
_atom_site_label
_atom_site_type_symbol
_atom_site_fract_x
_atom_site_fract_y
_atom_site_fract_z
_atom_site_U_iso_or_equiv
_atom_site_adp_type
_atom_site_occupancy
_atom_site_symmetry_multiplicity
_atom_site_calc_flag
_atom_site_refinement_flags
_atom_site_disorder_assembly
_atom_site_disorder_group
Co1 Co 0.73101(3) 0.38629(3) -0.00041(3) 0.01119(12) Uani 1 1 d . . .
Li1 Li 0.9522(5) 0.5449(4) -0.0823(4) 0.0218(10) Uani 1 1 d . . .
Li2 Li 0.4255(5) 0.3783(4) -0.1377(4) 0.0190(10) Uani 1 1 d . . .
O1 O 0.73140(18) 0.53846(16) 0.13408(14) 0.0173(4) Uani 1 1 d . . .
O2 O 0.88619(19) 0.42886(15) 0.11716(14) 0.0163(4) Uani 1 1 d . . .
O3 O 0.8344(2) 0.77279(16) 0.42909(14) 0.0192(4) Uani 1 1 d . . .
O4 O 1.0332(2) 0.76483(17) 0.54256(16) 0.0276(5) Uani 1 1 d . . .
O5 O 0.7681(2) 0.54936(17) -0.11773(16) 0.0238(5) Uani 1 1 d . . .
O6 O 0.59091(18) 0.47294(15) -0.09854(14) 0.0154(4) Uani 1 1 d . . .
O7 O 0.69976(19) 0.79031(15) -0.41584(15) 0.0181(4) Uani 1 1 d . . .
O8 O 0.51391(19) 0.88890(15) -0.45603(14) 0.0174(4) Uani 1 1 d . . .
O9 O 0.4178(2) 0.3195(2) -0.27093(18) 0.0322(6) Uani 1 1 d . . .
H9 H 0.349(5) 0.289(4) -0.312(4) 0.069(16) Uiso 1 1 d . . .
C1 C 0.9343(3) 0.5251(2) 0.2669(2) 0.0146(6) Uani 1 1 d . . .
C2 C 0.9022(3) 0.6099(2) 0.3195(2) 0.0143(5) Uani 1 1 d . . .
H2A H 0.8213 0.6482 0.2919 0.017 Uiso 1 1 calc R . .
C3 C 0.9854(3) 0.6397(2) 0.4108(2) 0.0175(6) Uani 1 1 d . . .
C4 C 1.1028(3) 0.5814(3) 0.4514(2) 0.0305(8) Uani 1 1 d . . .
H4A H 1.1614 0.6013 0.5139 0.037 Uiso 1 1 calc R . .
C5 C 1.1346(3) 0.4949(3) 0.4014(3) 0.0373(9) Uani 1 1 d . . .
H5A H 1.2136 0.4544 0.4302 0.045 Uiso 1 1 calc R . .
C6 C 1.0512(3) 0.4672(3) 0.3093(2) 0.0274(7) Uani 1 1 d . . .
H6A H 1.0739 0.4084 0.2748 0.033 Uiso 1 1 calc R . .
C7 C 0.8435(3) 0.4980(2) 0.1674(2) 0.0136(5) Uani 1 1 d . . .
C8 C 0.9505(3) 0.7323(2) 0.4660(2) 0.0170(6) Uani 1 1 d . . .
C9 C 0.5585(3) 0.6102(2) -0.22072(19) 0.0119(5) Uani 1 1 d . . .
C10 C 0.6119(3) 0.6741(2) -0.2783(2) 0.0144(6) Uani 1 1 d . . .
H10A H 0.7049 0.6752 -0.2661 0.017 Uiso 1 1 calc R . .
C11 C 0.5290(3) 0.7363(2) -0.3538(2) 0.0138(5) Uani 1 1 d . . .
C12 C 0.3921(3) 0.7329(2) -0.3737(2) 0.0151(6) Uani 1 1 d . . .
H12A H 0.3356 0.7746 -0.4261 0.018 Uiso 1 1 calc R . .
C13 C 0.3391(3) 0.6690(2) -0.3172(2) 0.0162(6) Uani 1 1 d . . .
H13A H 0.2458 0.6661 -0.3308 0.019 Uiso 1 1 calc R . .
C14 C 0.4214(3) 0.6090(2) -0.2408(2) 0.0146(5) Uani 1 1 d . . .
H14A H 0.3842 0.5662 -0.2013 0.018 Uiso 1 1 calc R . .
C15 C 0.6460(3) 0.5413(2) -0.1410(2) 0.0147(6) Uani 1 1 d . . .
C16 C 0.5851(3) 0.8102(2) -0.4130(2) 0.0151(6) Uani 1 1 d . . .
C17 C 0.5233(4) 0.3252(3) -0.3130(3) 0.0454(7) Uani 1 1 d . . .
H17A H 0.5446 0.2501 -0.3291 0.055 Uiso 1 1 calc R . .
H17B H 0.6033 0.3553 -0.2637 0.055 Uiso 1 1 calc R . .
C18 C 0.4908(4) 0.3937(3) -0.4025(3) 0.0454(7) Uani 1 1 d . . .
H18A H 0.5667 0.3952 -0.4267 0.055 Uiso 1 1 calc R . .
H18B H 0.4703 0.4684 -0.3872 0.055 Uiso 1 1 calc R . .
H18C H 0.4139 0.3627 -0.4527 0.055 Uiso 1 1 calc R . .

loop_
_atom_site_aniso_label
_atom_site_aniso_U_11
_atom_site_aniso_U_22
_atom_site_aniso_U_33
_atom_site_aniso_U_23
_atom_site_aniso_U_13
_atom_site_aniso_U_12
Co1 0.01054(19) 0.01318(19) 0.0096(2) 0.00104(13) 0.00284(14) -0.00050(13)
Li1 0.021(3) 0.024(3) 0.019(3) -0.003(2) 0.004(2) -0.0029(19)
Li2 0.015(2) 0.023(2) 0.018(3) 0.0043(19) 0.0027(19) 0.0014(18)
O1 0.0138(10) 0.0221(10) 0.0145(10) 0.0009(8) 0.0026(8) -0.0011(8)
O2 0.0154(10) 0.0211(10) 0.0123(10) -0.0065(8) 0.0043(8) -0.0029(8)
O3 0.0216(11) 0.0196(10) 0.0166(11) -0.0042(8) 0.0063(9) 0.0034(8)
O4 0.0303(12) 0.0230(11) 0.0230(13) -0.0112(9) -0.0003(10) 0.0035(9)
O5 0.0144(10) 0.0246(11) 0.0278(12) 0.0075(9) 0.0002(9) -0.0003(8)
O6 0.0162(10) 0.0164(9) 0.0127(10) 0.0050(7) 0.0034(8) 0.0005(7)
O7 0.0180(10) 0.0182(10) 0.0205(11) 0.0050(8) 0.0096(8) 0.0032(8)
O8 0.0176(10) 0.0160(9) 0.0176(11) 0.0064(8) 0.0040(8) 0.0028(8)
O9 0.0276(13) 0.0415(14) 0.0292(14) -0.0113(11) 0.0113(11) -0.0058(11)
C1 0.0152(13) 0.0166(13) 0.0119(14) 0.0001(10) 0.0042(11) -0.0001(10)
C2 0.0132(13) 0.0147(13) 0.0152(15) -0.0006(10) 0.0047(11) 0.0011(10)
C3 0.0198(14) 0.0184(14) 0.0147(15) -0.0043(11) 0.0062(12) 0.0004(11)
C4 0.0228(16) 0.0370(18) 0.0201(17) -0.0134(14) -0.0095(13) 0.0113(13)
C5 0.0268(18) 0.043(2) 0.0288(19) -0.0150(15) -0.0095(15) 0.0208(15)
C6 0.0258(17) 0.0285(16) 0.0232(17) -0.0117(13) 0.0014(14) 0.0098(13)
C7 0.0158(14) 0.0142(12) 0.0130(14) 0.0007(10) 0.0078(11) -0.0046(10)
C8 0.0219(15) 0.0140(13) 0.0166(15) -0.0017(11) 0.0083(12) 0.0008(11)
C9 0.0133(13) 0.0107(12) 0.0105(14) 0.0029(10) 0.0023(10) 0.0012(10)
C10 0.0124(13) 0.0136(12) 0.0176(15) 0.0014(10) 0.0053(11) 0.0006(10)
C11 0.0170(13) 0.0123(12) 0.0127(14) 0.0018(10) 0.0056(11) 0.0015(10)
C12 0.0160(13) 0.0144(13) 0.0138(15) 0.0000(10) 0.0033(11) 0.0023(10)
C13 0.0125(13) 0.0162(13) 0.0196(15) -0.0009(11) 0.0047(11) -0.0008(10)
C14 0.0147(13) 0.0157(13) 0.0144(14) 0.0028(10) 0.0060(11) -0.0007(10)
C15 0.0169(14) 0.0141(12) 0.0122(14) -0.0013(10) 0.0036(11) 0.0000(10)
C16 0.0204(15) 0.0134(13) 0.0110(14) -0.0005(10) 0.0045(11) -0.0023(10)
C17 0.0581(18) 0.0410(15) 0.0392(17) -0.0100(12) 0.0184(14) -0.0060(13)
C18 0.0581(18) 0.0410(15) 0.0392(17) -0.0100(12) 0.0184(14) -0.0060(13)

loop_
_atom_type_symbol
_atom_type_description
_atom_type_scat_dispersion_real
_atom_type_scat_dispersion_imag
_atom_type_scat_source
C C 0.0033 0.0016 'International Tables Vol C Tables 4.2.6.8 and 6.1.1.4'
H H 0.0000 0.0000 'International Tables Vol C Tables 4.2.6.8 and 6.1.1.4'
Li Li -0.0003 0.0001 'International Tables Vol C Tables 4.2.6.8 and 6.1.1.4'
O O 0.0106 0.0060 'International Tables Vol C Tables 4.2.6.8 and 6.1.1.4'
Co Co 0.3494 0.9721 'International Tables Vol C Tables 4.2.6.8 and 6.1.1.4'

loop_
_geom_angle_atom_site_label_1
_geom_angle_atom_site_label_2
_geom_angle_atom_site_label_3
_geom_angle
_geom_angle_site_symmetry_1
_geom_angle_site_symmetry_3
_geom_angle_publ_flag
O3 Co1 O7 99.56(8) 2_645 2_644 ?
O3 Co1 O6 115.56(8) 2_645 . ?
O7 Co1 O6 102.59(8) 2_644 . ?
O3 Co1 O2 94.12(8) 2_645 . ?
O7 Co1 O2 107.46(8) 2_644 . ?
O6 Co1 O2 133.08(8) . . ?
O3 Co1 Li2 81.07(10) 2_645 . ?
O7 Co1 Li2 96.09(11) 2_644 . ?
O6 Co1 Li2 37.18(10) . . ?
O2 Co1 Li2 156.44(10) . . ?
O5 Li1 O8 105.1(3) . 4_676 ?
O5 Li1 O2 148.8(3) . 3_765 ?
O8 Li1 O2 96.6(2) 4_676 3_765 ?
O5 Li1 O8 100.7(2) . 2_644 ?
O8 Li1 O8 99.4(2) 4_676 2_644 ?
O2 Li1 O8 97.6(2) 3_765 2_644 ?
O5 Li1 Li1 110.1(3) . 3_765 ?
O8 Li1 Li1 50.98(18) 4_676 3_765 ?
O2 Li1 Li1 101.0(3) 3_765 3_765 ?
O8 Li1 Li1 48.41(18) 2_644 3_765 ?
O4 Li2 O1 111.0(3) 2_645 3_665 ?
O4 Li2 O6 103.5(2) 2_645 . ?
O1 Li2 O6 111.5(2) 3_665 . ?
O4 Li2 O9 111.0(3) 2_645 . ?
O1 Li2 O9 115.5(2) 3_665 . ?
O6 Li2 O9 103.4(2) . . ?
O4 Li2 Co1 67.87(15) 2_645 . ?
O1 Li2 Co1 131.7(2) 3_665 . ?
O6 Li2 Co1 36.54(10) . . ?
O9 Li2 Co1 108.63(19) . . ?
C7 O1 Li2 156.3(2) . 3_665 ?
C7 O2 Li1 122.3(2) . 3_765 ?
C7 O2 Co1 107.50(17) . . ?
Li1 O2 Co1 111.91(17) 3_765 . ?
C8 O3 Co1 120.51(18) . 2_655 ?
C8 O4 Li2 144.4(2) . 2_655 ?
C15 O5 Li1 173.8(2) . . ?
C15 O6 Co1 109.35(17) . . ?
C15 O6 Li2 136.5(2) . . ?
Co1 O6 Li2 106.28(16) . . ?
C16 O7 Co1 117.37(17) . 2_654 ?
C16 O8 Li1 139.8(2) . 4_575 ?
C16 O8 Li1 124.6(2) . 2_654 ?
Li1 O8 Li1 80.6(2) 4_575 2_654 ?
C17 O9 Li2 125.7(3) . . ?
C17 O9 H9 110(3) . . ?
Li2 O9 H9 125(3) . . ?
C2 C1 C6 118.7(3) . . ?
C2 C1 C7 119.7(2) . . ?
C6 C1 C7 121.6(2) . . ?
C3 C2 C1 121.6(3) . . ?
C3 C2 H2A 119.2 . . ?
C1 C2 H2A 119.2 . . ?
C2 C3 C4 118.8(3) . . ?
C2 C3 C8 121.0(3) . . ?
C4 C3 C8 120.2(3) . . ?
C5 C4 C3 120.5(3) . . ?
C5 C4 H4A 119.8 . . ?
C3 C4 H4A 119.8 . . ?
C4 C5 C6 120.0(3) . . ?
C4 C5 H5A 120.0 . . ?
C6 C5 H5A 120.0 . . ?
C5 C6 C1 120.4(3) . . ?
C5 C6 H6A 119.8 . . ?
C1 C6 H6A 119.8 . . ?
O1 C7 O2 120.9(2) . . ?
O1 C7 C1 122.2(2) . . ?
O2 C7 C1 116.9(2) . . ?
O4 C8 O3 124.4(3) . . ?
O4 C8 C3 119.4(3) . . ?
O3 C8 C3 116.2(2) . . ?
C10 C9 C14 119.0(2) . . ?
C10 C9 C15 120.4(2) . . ?
C14 C9 C15 120.6(2) . . ?
C9 C10 C11 119.9(2) . . ?
C9 C10 H10A 120.1 . . ?
C11 C10 H10A 120.1 . . ?
C10 C11 C12 120.4(2) . . ?
C10 C11 C16 120.6(2) . . ?
C12 C11 C16 118.9(2) . . ?
C13 C12 C11 119.7(3) . . ?
C13 C12 H12A 120.1 . . ?
C11 C12 H12A 120.1 . . ?
C12 C13 C14 120.0(3) . . ?
C12 C13 H13A 120.0 . . ?
C14 C13 H13A 120.0 . . ?
C13 C14 C9 121.0(2) . . ?
C13 C14 H14A 119.5 . . ?
C9 C14 H14A 119.5 . . ?
O5 C15 O6 121.5(2) . . ?
O5 C15 C9 120.5(2) . . ?
O6 C15 C9 117.9(2) . . ?
O8 C16 O7 124.6(2) . . ?
O8 C16 C11 117.1(2) . . ?
O7 C16 C11 118.3(2) . . ?
O9 C17 C18 113.5(4) . . ?
O9 C17 H17A 108.9 . . ?
C18 C17 H17A 108.9 . . ?
O9 C17 H17B 108.9 . . ?
C18 C17 H17B 108.9 . . ?
H17A C17 H17B 107.7 . . ?
C17 C18 H18A 109.5 . . ?
C17 C18 H18B 109.5 . . ?
H18A C18 H18B 109.5 . . ?
C17 C18 H18C 109.5 . . ?
H18A C18 H18C 109.5 . . ?
H18B C18 H18C 109.5 . . ?

loop_
_geom_bond_atom_site_label_1
_geom_bond_atom_site_label_2
_geom_bond_distance
_geom_bond_site_symmetry_2
_geom_bond_publ_flag
Co1 O3 1.9838(19) 2_645 ?
Co1 O7 1.9904(19) 2_644 ?
Co1 O6 2.0013(19) . ?
Co1 O2 2.023(2) . ?
Co1 Li2 3.227(5) . ?
Li1 O5 1.863(5) . ?
Li1 O8 1.911(5) 4_676 ?
Li1 O2 1.971(5) 3_765 ?
Li1 O8 1.985(5) 2_644 ?
Li1 Li1 2.521(10) 3_765 ?
Li2 O4 1.903(5) 2_645 ?
Li2 O1 1.972(5) 3_665 ?
Li2 O6 2.032(5) . ?
Li2 O9 2.034(6) . ?
O1 C7 1.239(3) . ?
O1 Li2 1.972(5) 3_665 ?
O2 C7 1.288(3) . ?
O2 Li1 1.971(5) 3_765 ?
O3 C8 1.279(3) . ?
O3 Co1 1.9838(19) 2_655 ?
O4 C8 1.239(4) . ?
O4 Li2 1.903(5) 2_655 ?
O5 C15 1.240(3) . ?
O6 C15 1.286(3) . ?
O7 C16 1.260(3) . ?
O7 Co1 1.9904(19) 2_654 ?
O8 C16 1.259(3) . ?
O8 Li1 1.911(5) 4_575 ?
O8 Li1 1.985(5) 2_654 ?
O9 C17 1.442(5) . ?
O9 H9 0.87(5) . ?
C1 C2 1.390(4) . ?
C1 C6 1.393(4) . ?
C1 C7 1.492(4) . ?
C2 C3 1.383(4) . ?
C2 H2A 0.9500 . ?
C3 C4 1.395(4) . ?
C3 C8 1.499(4) . ?
C4 C5 1.383(4) . ?
C4 H4A 0.9500 . ?
C5 C6 1.386(4) . ?
C5 H5A 0.9500 . ?
C6 H6A 0.9500 . ?
C9 C10 1.389(4) . ?
C9 C14 1.396(4) . ?
C9 C15 1.489(4) . ?
C10 C11 1.390(4) . ?
C10 H10A 0.9500 . ?
C11 C12 1.395(4) . ?
C11 C16 1.495(4) . ?
C12 C13 1.376(4) . ?
C12 H12A 0.9500 . ?
C13 C14 1.381(4) . ?
C13 H13A 0.9500 . ?
C14 H14A 0.9500 . ?
C17 C18 1.487(6) . ?
C17 H17A 0.9900 . ?
C17 H17B 0.9900 . ?
C18 H18A 0.9800 . ?
C18 H18B 0.9800 . ?
C18 H18C 0.9800 . ?
